data_7227753
loop_
_publ_author_name
'Su, Yu-Jun'
'Wei, Ke-Xin'
'Huang, Bo'
'Xu, Wei-Jian'
'Zhang, Wei-Xiong'
'Zeng, Ming-Hua'
'Chen, Xiao-Ming'

_publ_section_title
;
 Deformable Mn(iii)--Schiff-base dimer for anomalously large positive and
 negative anisotropic thermal expansions
;
_journal_issue 13
_journal_name_full CrystEngComm
_journal_page_first 1725
_journal_paper_doi 10.1039/C7CE00292K
_journal_volume 19
_journal_year 2017
_chemical_formula_moiety 'C24 H25 Mn N2 O6'
_chemical_formula_sum 'C24 H25 Mn N2 O6'
_chemical_formula_weight 492.40
_chemical_name_common '[Mn(saltmen)(Hfmac)]'
_chemical_name_systematic '[Mn(saltmen)(Hfmac)]'
_space_group_crystal_system monoclinic
_space_group_IT_number 14
_space_group_name_Hall '-P 2ybc'
_space_group_name_H-M_alt 'P 1 21/c 1'
_symmetry_space_group_name_Hall '-P 2ybc'
_symmetry_space_group_name_H-M 'P 1 21/c 1'
_atom_sites_solution_hydrogens mixed
_audit_creation_date 2017-01-04
_audit_creation_method
;
Olex2 1.2
(compiled 2015.09.30 svn.r3233 for OlexSys, GUI svn.r5103)
;
_audit_update_record
;
2017-02-03 deposited with the CCDC.
2017-02-28 downloaded from the CCDC.
;
_cell_angle_alpha 90
_cell_angle_beta 101.8840(10)
_cell_angle_gamma 90
_cell_formula_units_Z 4
_cell_length_a 9.8352(5)
_cell_length_b 10.4074(5)
_cell_length_c 22.6698(11)
_cell_measurement_reflns_used 13177
_cell_measurement_temperature 350.15
_cell_measurement_theta_max 54.79
_cell_measurement_theta_min 6.15
_cell_volume 2270.72(19)
_computing_molecular_graphics 'Olex2 (Dolomanov et al., 2009)'
_computing_publication_material 'Olex2 (Dolomanov et al., 2009)'
_computing_structure_refinement 'ShelXL (Sheldrick, 2015)'
_diffrn_ambient_temperature 350.15
_diffrn_measured_fraction_theta_full 0.995
_diffrn_measured_fraction_theta_max 0.994
_diffrn_measurement_device_type 'multiwire proportional'
_diffrn_measurement_method 'phi and omega scans'
_diffrn_radiation_monochromator graphite
_diffrn_radiation_type MoK\a
_diffrn_radiation_wavelength 0.71073
_diffrn_reflns_av_R_equivalents 0.0368
_diffrn_reflns_av_unetI/netI 0.0355
_diffrn_reflns_Laue_measured_fraction_full 0.995
_diffrn_reflns_Laue_measured_fraction_max 0.994
_diffrn_reflns_limit_h_max 11
_diffrn_reflns_limit_h_min -12
_diffrn_reflns_limit_k_max 12
_diffrn_reflns_limit_k_min -12
_diffrn_reflns_limit_l_max 27
_diffrn_reflns_limit_l_min -27
_diffrn_reflns_number 15626
_diffrn_reflns_point_group_measured_fraction_full 0.995
_diffrn_reflns_point_group_measured_fraction_max 0.994
_diffrn_reflns_theta_full 25.242
_diffrn_reflns_theta_max 25.999
_diffrn_reflns_theta_min 3.075
_exptl_absorpt_coefficient_mu 0.625
_exptl_absorpt_correction_T_max 1
_exptl_absorpt_correction_T_min 0.3064
_exptl_absorpt_correction_type multi-scan
_exptl_absorpt_process_details ABSCOR
_exptl_crystal_colour 'dark brown'
_exptl_crystal_colour_modifier dark
_exptl_crystal_colour_primary brown
_exptl_crystal_density_diffrn 1.440
_exptl_crystal_description prism
_exptl_crystal_F_000 1024
_exptl_crystal_preparation ', Magnetic properties'
_exptl_crystal_size_max 0.3
_exptl_crystal_size_mid 0.1
_exptl_crystal_size_min 0.1
_refine_diff_density_max 0.509
_refine_diff_density_min -0.321
_refine_diff_density_rms 0.057
_refine_ls_extinction_method none
_refine_ls_goodness_of_fit_ref 1.071
_refine_ls_hydrogen_treatment mixed
_refine_ls_matrix_type full
_refine_ls_number_parameters 364
_refine_ls_number_reflns 4432
_refine_ls_number_restraints 26
_refine_ls_restrained_S_all 1.075
_refine_ls_R_factor_all 0.0598
_refine_ls_R_factor_gt 0.0449
_refine_ls_shift/su_max 0.000
_refine_ls_shift/su_mean 0.000
_refine_ls_structure_factor_coef Fsqd
_refine_ls_weighting_details 'w=1/[\s^2^(Fo^2^)+(0.0688P)^2^+0.2957P] where P=(Fo^2^+2Fc^2^)/3'
_refine_ls_weighting_scheme calc
_refine_ls_wR_factor_gt 0.1140
_refine_ls_wR_factor_ref 0.1239
_reflns_Friedel_coverage 0.000
_reflns_number_gt 3415
_reflns_number_total 4432
_reflns_threshold_expression 'I > 2\s(I)'
_cod_data_source_file c7ce00292k2.cif
_cod_data_source_block 1_350
_cod_depositor_comments 'Adding full bibliography for 7227752--7227756.cif.'
_cod_database_code 7227753
_shelx_space_group_comment
;
The symmetry employed for this shelxl refinement is uniquely defined
by the following loop, which should always be used as a source of
symmetry information in preference to the above space-group names.
They are only intended as comments.
;
_shelx_estimated_absorpt_t_max 0.940
_shelx_estimated_absorpt_t_min 0.835
_olex2_refinement_description
;
1. Fixed Uiso
 At 1.2 times of:
  All C(H) groups
 At 1.5 times of:
  All C(H,H,H) groups, All O(H) groups
2. Restrained distances
 C8-C9 \\sim C8-C10 \\sim C8'-C9' \\sim C8'-C10' \\sim C8-C11
 with sigma of 0.01
 C11-C12 \\sim C11-C13 \\sim C11'-C12' \\sim C11'-C13' \\sim C8'-C11'
 with sigma of 0.01
 N1-C8' \\sim N1-C8 \\sim N2-C11 \\sim N2-C11'
 with sigma of 0.005
3. Others
 Sof(C8')=Sof(C9')=Sof(H9'A)=Sof(H9'B)=Sof(H9'C)=Sof(C10')=Sof(H10D)=Sof(H10E)=
 Sof(H10F)=Sof(C11')=Sof(C12')=Sof(H12D)=Sof(H12E)=Sof(H12F)=Sof(C13')=
 Sof(H13D)=Sof(H13E)=Sof(H13F)=1-FVAR(1)
 Sof(C8)=Sof(C9)=Sof(H9A)=Sof(H9B)=Sof(H9C)=Sof(C10)=Sof(H10A)=Sof(H10B)=
 Sof(H10C)=Sof(C11)=Sof(C12)=Sof(H12A)=Sof(H12B)=Sof(H12C)=Sof(C13)=Sof(H13A)=
 Sof(H13B)=Sof(H13C)=FVAR(1)
4.a Aromatic/amide H refined with riding coordinates:
 C2(H2), C3(H3), C4(H4), C5(H5), C7(H7), C14(H14), C16(H16), C17(H17),
 C18(H18), C19(H19), C22(H22), C23(H23)
4.b Idealised Me refined as rotating group:
 C9(H9A,H9B,H9C), C10(H10A,H10B,H10C), C12(H12A,H12B,H12C), C13(H13A,H13B,
 H13C), C9'(H9'A,H9'B,H9'C), C10'(H10D,H10E,H10F), C12'(H12D,H12E,H12F),
 C13'(H13D,H13E,H13F)
;
_shelx_shelxl_version_number 2014/7
_olex2_submission_special_instructions 'No special instructions were received'

loop_
_space_group_symop_operation_xyz
'x, y, z'
'-x, y+1/2, -z+1/2'
'-x, -y, -z'
'x, -y-1/2, z-1/2'

loop_
_atom_site_label
_atom_site_type_symbol
_atom_site_fract_x
_atom_site_fract_y
_atom_site_fract_z
_atom_site_U_iso_or_equiv
_atom_site_adp_type
_atom_site_occupancy
_atom_site_site_symmetry_order
_atom_site_calc_flag
_atom_site_refinement_flags_posn
_atom_site_refinement_flags_occupancy
_atom_site_disorder_assembly
_atom_site_disorder_group
Mn1 Mn -0.02307(4) 0.17767(3) 0.45205(2) 0.04499(15) Uani 1 1 d . . . .
O1 O -0.10827(18) 0.04263(17) 0.40257(8) 0.0599(5) Uani 1 1 d . . . .
O2 O -0.1559(2) 0.1607(2) 0.49795(9) 0.0788(6) Uani 1 1 d . . . .
O3 O -0.1162(2) 0.33037(17) 0.39937(9) 0.0654(5) Uani 1 1 d . . . .
O4 O -0.24244(19) 0.46256(17) 0.33378(8) 0.0626(5) Uani 1 1 d . . . .
O5 O -0.5456(2) 0.0606(2) 0.30587(9) 0.0880(7) Uani 1 1 d . . . .
O6 O -0.5626(3) 0.1287(2) 0.21235(9) 0.0911(8) Uani 1 1 d . . . .
H6 H -0.599(5) 0.062(4) 0.2046(19) 0.137 Uiso 1 1 d R . . .
N1 N 0.1481(2) 0.16583(18) 0.41990(9) 0.0516(5) Uani 1 1 d D . . .
N2 N 0.1078(2) 0.2703(2) 0.51776(8) 0.0501(5) Uani 1 1 d D . . .
C1 C -0.0830(3) 0.0038(2) 0.35066(11) 0.0526(6) Uani 1 1 d . . . .
C2 C -0.1844(3) -0.0707(3) 0.31153(13) 0.0664(7) Uani 1 1 d . . . .
H2 H -0.2696 -0.0873 0.3217 0.080 Uiso 1 1 calc R . . .
C3 C -0.1568(4) -0.1180(3) 0.25876(13) 0.0769(9) Uani 1 1 d . . . .
H3 H -0.2239 -0.1666 0.2334 0.092 Uiso 1 1 calc R . . .
C4 C -0.0320(4) -0.0948(3) 0.24273(12) 0.0753(9) Uani 1 1 d . . . .
H4 H -0.0146 -0.1278 0.2069 0.090 Uiso 1 1 calc R . . .
C5 C 0.0678(3) -0.0222(3) 0.28010(12) 0.0656(7) Uani 1 1 d . . . .
H5 H 0.1527 -0.0079 0.2693 0.079 Uiso 1 1 calc R . . .
C6 C 0.0440(3) 0.0301(2) 0.33384(10) 0.0506(6) Uani 1 1 d . . . .
C7 C 0.1540(3) 0.1026(2) 0.37162(11) 0.0564(6) Uani 1 1 d . . . .
H7 H 0.2390 0.1038 0.3597 0.068 Uiso 1 1 calc R . . .
C14 C 0.0789(3) 0.3048(2) 0.56777(11) 0.0540(6) Uani 1 1 d . . . .
H14 H 0.1477 0.3479 0.5949 0.065 Uiso 1 1 calc R . . .
C15 C -0.0499(3) 0.2830(2) 0.58564(10) 0.0480(5) Uani 1 1 d . . . .
C16 C -0.0635(3) 0.3324(2) 0.64159(12) 0.0604(7) Uani 1 1 d . . . .
H16 H 0.0096 0.3781 0.6648 0.072 Uiso 1 1 calc R . . .
C17 C -0.1816(3) 0.3145(3) 0.66221(14) 0.0691(8) Uani 1 1 d . . . .
H17 H -0.1893 0.3465 0.6997 0.083 Uiso 1 1 calc R . . .
C18 C -0.2913(3) 0.2478(3) 0.62704(14) 0.0730(8) Uani 1 1 d . . . .
H18 H -0.3729 0.2370 0.6412 0.088 Uiso 1 1 calc R . . .
C19 C -0.2828(3) 0.1977(3) 0.57240(13) 0.0712(8) Uani 1 1 d . . . .
H19 H -0.3576 0.1529 0.5498 0.085 Uiso 1 1 calc R . . .
C20 C -0.1609(3) 0.2138(3) 0.55037(11) 0.0552(6) Uani 1 1 d . . . .
C21 C -0.2238(2) 0.3566(2) 0.35892(10) 0.0471(5) Uani 1 1 d . . . .
C22 C -0.3306(3) 0.2520(2) 0.34195(11) 0.0524(6) Uani 1 1 d . . . .
H22 H -0.3387 0.1905 0.3708 0.063 Uiso 1 1 calc R . . .
C23 C -0.4134(3) 0.2428(3) 0.28809(11) 0.0582(6) Uani 1 1 d . . . .
H23 H -0.4090 0.3066 0.2598 0.070 Uiso 1 1 calc R . . .
C24 C -0.5131(3) 0.1350(3) 0.27089(12) 0.0604(6) Uani 1 1 d . . . .
C8 C 0.2615(5) 0.2649(5) 0.4443(2) 0.0472(15) Uani 0.481(6) 1 d D P A 1
C9 C 0.2155(7) 0.3987(5) 0.4186(3) 0.0636(18) Uani 0.481(6) 1 d D P A 1
H9A H 0.1277 0.4203 0.4283 0.095 Uiso 0.481(6) 1 calc GR P A 1
H9B H 0.2064 0.3979 0.3757 0.095 Uiso 0.481(6) 1 calc GR P A 1
H9C H 0.2837 0.4614 0.4360 0.095 Uiso 0.481(6) 1 calc GR P A 1
C10 C 0.4016(12) 0.226(2) 0.4297(10) 0.064(4) Uani 0.481(6) 1 d D P A 1
H10A H 0.4752 0.2701 0.4566 0.096 Uiso 0.481(6) 1 calc GR P A 1
H10B H 0.4030 0.2494 0.3889 0.096 Uiso 0.481(6) 1 calc GR P A 1
H10C H 0.4141 0.1351 0.4347 0.096 Uiso 0.481(6) 1 calc GR P A 1
C11 C 0.2618(4) 0.2568(5) 0.5122(2) 0.0423(14) Uani 0.481(6) 1 d D P A 1
C12 C 0.349(2) 0.3696(18) 0.5445(8) 0.059(4) Uani 0.481(6) 1 d D P A 1
H12A H 0.4289 0.3826 0.5271 0.089 Uiso 0.481(6) 1 calc GR P A 1
H12B H 0.3784 0.3498 0.5866 0.089 Uiso 0.481(6) 1 calc GR P A 1
H12C H 0.2935 0.4463 0.5400 0.089 Uiso 0.481(6) 1 calc GR P A 1
C13 C 0.3269(8) 0.1298(7) 0.5405(3) 0.0563(18) Uani 0.481(6) 1 d D P A 1
H13A H 0.2786 0.0582 0.5192 0.085 Uiso 0.481(6) 1 calc GR P A 1
H13B H 0.3195 0.1260 0.5821 0.085 Uiso 0.481(6) 1 calc GR P A 1
H13C H 0.4231 0.1265 0.5379 0.085 Uiso 0.481(6) 1 calc GR P A 1
C8' C 0.2792(4) 0.2063(5) 0.4670(2) 0.0483(14) Uani 0.519(6) 1 d D P A 2
C9' C 0.3941(16) 0.245(2) 0.4339(9) 0.069(5) Uani 0.519(6) 1 d D P A 2
H9'A H 0.4652 0.2917 0.4610 0.104 Uiso 0.519(6) 1 calc GR P A 2
H9'B H 0.3555 0.2992 0.4002 0.104 Uiso 0.519(6) 1 calc GR P A 2
H9'C H 0.4335 0.1698 0.4199 0.104 Uiso 0.519(6) 1 calc GR P A 2
C10' C 0.3315(8) 0.0981(7) 0.5125(3) 0.0597(18) Uani 0.519(6) 1 d D P A 2
H10D H 0.2572 0.0706 0.5312 0.090 Uiso 0.519(6) 1 calc GR P A 2
H10E H 0.4071 0.1295 0.5429 0.090 Uiso 0.519(6) 1 calc GR P A 2
H10F H 0.3627 0.0269 0.4919 0.090 Uiso 0.519(6) 1 calc GR P A 2
C11' C 0.2385(4) 0.3255(4) 0.5003(2) 0.0474(14) Uani 0.519(6) 1 d D P A 2
C12' C 0.1959(7) 0.4419(6) 0.4580(3) 0.0718(19) Uani 0.519(6) 1 d D P A 2
H12D H 0.2771 0.4780 0.4470 0.108 Uiso 0.519(6) 1 calc GR P A 2
H12E H 0.1521 0.5057 0.4783 0.108 Uiso 0.519(6) 1 calc GR P A 2
H12F H 0.1323 0.4141 0.4223 0.108 Uiso 0.519(6) 1 calc GR P A 2
C13' C 0.3453(16) 0.3683(17) 0.5568(7) 0.057(3) Uani 0.519(6) 1 d D P A 2
H13D H 0.4365 0.3695 0.5477 0.085 Uiso 0.519(6) 1 calc GR P A 2
H13E H 0.3438 0.3092 0.5891 0.085 Uiso 0.519(6) 1 calc GR P A 2
H13F H 0.3220 0.4528 0.5685 0.085 Uiso 0.519(6) 1 calc GR P A 2

loop_
_atom_site_aniso_label
_atom_site_aniso_U_11
_atom_site_aniso_U_22
_atom_site_aniso_U_33
_atom_site_aniso_U_23
_atom_site_aniso_U_13
_atom_site_aniso_U_12
Mn1 0.0296(2) 0.0562(2) 0.0464(2) 0.00169(14) 0.00123(15) -0.00520(15)
O1 0.0446(11) 0.0610(11) 0.0740(11) -0.0083(8) 0.0116(9) -0.0136(8)
O2 0.0416(12) 0.1368(19) 0.0588(11) -0.0184(11) 0.0124(9) -0.0340(11)
O3 0.0436(11) 0.0616(11) 0.0784(12) 0.0068(8) -0.0172(9) -0.0022(8)
O4 0.0500(12) 0.0590(11) 0.0698(11) 0.0094(8) -0.0083(9) -0.0010(8)
O5 0.0820(17) 0.1078(18) 0.0704(13) -0.0053(11) 0.0069(11) -0.0395(13)
O6 0.0980(19) 0.1021(18) 0.0615(12) -0.0055(11) -0.0109(11) -0.0419(15)
N1 0.0349(12) 0.0564(12) 0.0629(12) -0.0086(9) 0.0090(9) -0.0070(9)
N2 0.0325(11) 0.0667(13) 0.0491(11) -0.0003(9) 0.0040(9) -0.0098(9)
C1 0.0497(16) 0.0439(13) 0.0591(14) 0.0017(10) -0.0008(11) -0.0001(11)
C2 0.0498(17) 0.0636(17) 0.0782(18) -0.0006(13) -0.0046(13) -0.0101(13)
C3 0.080(2) 0.076(2) 0.0629(17) -0.0081(14) -0.0131(16) -0.0161(17)
C4 0.084(3) 0.079(2) 0.0572(16) -0.0070(13) 0.0021(16) -0.0075(17)
C5 0.066(2) 0.0686(17) 0.0593(15) 0.0020(12) 0.0069(13) -0.0015(14)
C6 0.0485(15) 0.0478(13) 0.0518(13) 0.0026(10) 0.0018(11) 0.0009(11)
C7 0.0399(15) 0.0647(16) 0.0646(15) -0.0039(12) 0.0112(11) -0.0025(11)
C14 0.0418(15) 0.0669(16) 0.0502(14) -0.0032(11) 0.0023(11) -0.0075(11)
C15 0.0386(14) 0.0509(13) 0.0530(13) 0.0080(10) 0.0056(10) 0.0029(10)
C16 0.0615(18) 0.0594(16) 0.0616(15) -0.0020(11) 0.0161(13) -0.0008(13)
C17 0.067(2) 0.077(2) 0.0691(17) 0.0017(13) 0.0285(16) 0.0073(15)
C18 0.0431(18) 0.104(2) 0.0758(19) 0.0191(16) 0.0218(15) 0.0110(15)
C19 0.0356(16) 0.114(2) 0.0614(17) 0.0092(15) 0.0035(12) -0.0076(14)
C20 0.0351(14) 0.0780(17) 0.0507(13) 0.0107(11) 0.0046(11) -0.0002(12)
C21 0.0324(13) 0.0565(14) 0.0492(12) -0.0025(10) 0.0009(10) 0.0010(10)
C22 0.0362(14) 0.0642(16) 0.0548(13) -0.0022(11) 0.0044(11) -0.0023(11)
C23 0.0479(16) 0.0682(17) 0.0540(14) -0.0035(11) 0.0003(12) -0.0071(12)
C24 0.0451(16) 0.0736(17) 0.0593(15) -0.0098(13) 0.0036(12) -0.0074(13)
C8 0.039(3) 0.051(3) 0.052(3) 0.000(2) 0.011(2) -0.015(3)
C9 0.068(4) 0.056(4) 0.060(4) 0.019(3) -0.003(3) -0.017(3)
C10 0.028(6) 0.094(9) 0.068(8) -0.009(7) 0.005(5) -0.023(5)
C11 0.031(3) 0.048(4) 0.048(3) 0.001(2) 0.007(2) -0.015(2)
C12 0.060(7) 0.073(6) 0.047(5) -0.016(4) 0.014(4) -0.011(5)
C13 0.031(3) 0.071(5) 0.066(4) 0.018(3) 0.007(4) 0.006(3)
C8' 0.030(3) 0.055(3) 0.061(3) 0.000(2) 0.013(2) -0.011(2)
C9' 0.064(8) 0.092(9) 0.060(6) -0.013(6) 0.033(6) -0.016(5)
C10' 0.036(3) 0.059(4) 0.079(5) 0.009(3) -0.001(4) 0.004(2)
C11' 0.040(3) 0.044(3) 0.060(3) 0.002(2) 0.014(2) -0.011(2)
C12' 0.058(4) 0.055(3) 0.098(5) 0.023(3) 0.004(3) -0.006(3)
C13' 0.023(4) 0.081(6) 0.062(8) -0.011(4) 0.001(4) -0.014(4)

loop_
_atom_type_symbol
_atom_type_description
_atom_type_scat_dispersion_real
_atom_type_scat_dispersion_imag
_atom_type_scat_source
C C 0.0030 0.0020 'International Tables Vol C Tables 4.2.6.8 and 6.1.1.4'
H H 0.0000 0.0000 'International Tables Vol C Tables 4.2.6.8 and 6.1.1.4'
Mn Mn 0.3370 0.7280 'International Tables Vol C Tables 4.2.6.8 and 6.1.1.4'
N N 0.0060 0.0030 'International Tables Vol C Tables 4.2.6.8 and 6.1.1.4'
O O 0.0110 0.0060 'International Tables Vol C Tables 4.2.6.8 and 6.1.1.4'

loop_
_geom_angle_atom_site_label_1
_geom_angle_atom_site_label_2
_geom_angle_atom_site_label_3
_geom_angle
O1 Mn1 O3 97.97(8)
O1 Mn1 N1 92.42(8)
O1 Mn1 N2 160.12(9)
O2 Mn1 O1 89.10(8)
O2 Mn1 O3 96.78(10)
O2 Mn1 N1 164.52(10)
O2 Mn1 N2 92.78(8)
N1 Mn1 O3 98.26(9)
N1 Mn1 N2 80.68(8)
N2 Mn1 O3 101.46(8)
C1 O1 Mn1 128.25(16)
C20 O2 Mn1 129.13(17)
C21 O3 Mn1 140.79(16)
C24 O6 H6 109(3)
C7 N1 Mn1 122.52(17)
C7 N1 C8 119.4(3)
C7 N1 C8' 123.1(3)
C8 N1 Mn1 116.0(2)
C8' N1 Mn1 112.3(2)
C14 N2 Mn1 124.69(17)
C14 N2 C11 119.9(3)
C14 N2 C11' 118.4(3)
C11 N2 Mn1 112.6(2)
C11' N2 Mn1 115.7(2)
O1 C1 C2 119.2(2)
O1 C1 C6 121.7(2)
C6 C1 C2 119.1(2)
C1 C2 H2 120.0
C3 C2 C1 120.1(3)
C3 C2 H2 120.0
C2 C3 H3 119.5
C2 C3 C4 121.1(3)
C4 C3 H3 119.5
C3 C4 H4 120.2
C3 C4 C5 119.7(3)
C5 C4 H4 120.2
C4 C5 H5 119.3
C4 C5 C6 121.5(3)
C6 C5 H5 119.2
C1 C6 C7 122.6(2)
C5 C6 C1 118.5(2)
C5 C6 C7 118.7(2)
N1 C7 C6 127.6(2)
N1 C7 H7 116.2
C6 C7 H7 116.2
N2 C14 H14 117.2
N2 C14 C15 125.5(2)
C15 C14 H14 117.2
C16 C15 C14 117.1(2)
C16 C15 C20 119.6(2)
C20 C15 C14 123.4(2)
C15 C16 H16 119.6
C17 C16 C15 120.8(3)
C17 C16 H16 119.6
C16 C17 H17 120.3
C16 C17 C18 119.5(3)
C18 C17 H17 120.3
C17 C18 H18 119.1
C19 C18 C17 121.8(3)
C19 C18 H18 119.1
C18 C19 H19 120.1
C18 C19 C20 119.7(3)
C20 C19 H19 120.1
O2 C20 C15 123.8(2)
O2 C20 C19 117.6(2)
C19 C20 C15 118.6(2)
O3 C21 C22 117.3(2)
O4 C21 O3 122.8(2)
O4 C21 C22 119.8(2)
C21 C22 H22 118.3
C23 C22 C21 123.4(2)
C23 C22 H22 118.3
C22 C23 H23 118.6
C22 C23 C24 122.9(3)
C24 C23 H23 118.6
O5 C24 O6 122.8(3)
O5 C24 C23 124.4(2)
O6 C24 C23 112.8(2)
N1 C8 C9 109.6(4)
N1 C8 C11 100.0(3)
C10 C8 N1 111.4(9)
C10 C8 C9 111.3(10)
C10 C8 C11 112.5(9)
C11 C8 C9 111.5(5)
C8 C9 H9A 109.5
C8 C9 H9B 109.5
C8 C9 H9C 109.5
H9A C9 H9B 109.5
H9A C9 H9C 109.5
H9B C9 H9C 109.5
C8 C10 H10A 109.5
C8 C10 H10B 109.5
C8 C10 H10C 109.5
H10A C10 H10B 109.5
H10A C10 H10C 109.5
H10B C10 H10C 109.5
C8 C11 N2 106.0(3)
C8 C11 C12 108.6(9)
C8 C11 C13 112.1(5)
C12 C11 N2 110.3(10)
C12 C11 C13 108.0(10)
C13 C11 N2 111.7(4)
C11 C12 H12A 109.5
C11 C12 H12B 109.5
C11 C12 H12C 109.5
H12A C12 H12B 109.5
H12A C12 H12C 109.5
H12B C12 H12C 109.5
C11 C13 H13A 109.5
C11 C13 H13B 109.5
C11 C13 H13C 109.5
H13A C13 H13B 109.5
H13A C13 H13C 109.5
H13B C13 H13C 109.5
C9' C8' N1 109.1(9)
C9' C8' C10' 110.1(9)
C9' C8' C11' 108.5(9)
C10' C8' N1 112.1(4)
C10' C8' C11' 110.1(5)
C11' C8' N1 106.9(3)
C8' C9' H9'A 109.5
C8' C9' H9'B 109.5
C8' C9' H9'C 109.5
H9'A C9' H9'B 109.5
H9'A C9' H9'C 109.5
H9'B C9' H9'C 109.5
C8' C10' H10D 109.5
C8' C10' H10E 109.5
C8' C10' H10F 109.5
H10D C10' H10E 109.5
H10D C10' H10F 109.5
H10E C10' H10F 109.5
N2 C11' C8' 98.0(3)
N2 C11' C12' 108.6(4)
N2 C11' C13' 111.0(7)
C8' C11' C12' 112.8(5)
C13' C11' C8' 115.8(9)
C13' C11' C12' 109.8(9)
C11' C12' H12D 109.5
C11' C12' H12E 109.5
C11' C12' H12F 109.5
H12D C12' H12E 109.5
H12D C12' H12F 109.5
H12E C12' H12F 109.5
C11' C13' H13D 109.5
C11' C13' H13E 109.5
C11' C13' H13F 109.5
H13D C13' H13E 109.5
H13D C13' H13F 109.5
H13E C13' H13F 109.5

loop_
_geom_bond_atom_site_label_1
_geom_bond_atom_site_label_2
_geom_bond_distance
Mn1 O1 1.8838(17)
Mn1 O2 1.8388(19)
Mn1 O3 2.0834(17)
Mn1 N1 1.971(2)
Mn1 N2 2.0037(19)
O1 C1 1.316(3)
O2 C20 1.321(3)
O3 C21 1.279(3)
O4 C21 1.238(3)
O5 C24 1.198(3)
O6 H6 0.78(4)
O6 C24 1.318(3)
N1 C7 1.289(3)
N1 C8 1.536(4)
N1 C8' 1.554(4)
N2 C14 1.276(3)
N2 C11 1.551(4)
N2 C11' 1.532(4)
C1 C2 1.420(3)
C1 C6 1.405(3)
C2 H2 0.9300
C2 C3 1.371(4)
C3 H3 0.9300
C3 C4 1.372(4)
C4 H4 0.9300
C4 C5 1.382(4)
C5 H5 0.9300
C5 C6 1.398(3)
C6 C7 1.446(3)
C7 H7 0.9300
C14 H14 0.9300
C14 C15 1.425(3)
C15 C16 1.400(4)
C15 C20 1.411(4)
C16 H16 0.9300
C16 C17 1.351(4)
C17 H17 0.9300
C17 C18 1.389(4)
C18 H18 0.9300
C18 C19 1.362(4)
C19 H19 0.9300
C19 C20 1.401(4)
C21 C22 1.506(3)
C22 H22 0.9300
C22 C23 1.324(3)
C23 H23 0.9300
C23 C24 1.489(4)
C8 C9 1.541(6)
C8 C10 1.534(8)
C8 C11 1.541(6)
C9 H9A 0.9600
C9 H9B 0.9600
C9 H9C 0.9600
C10 H10A 0.9600
C10 H10B 0.9600
C10 H10C 0.9600
C11 C12 1.546(8)
C11 C13 1.549(7)
C12 H12A 0.9600
C12 H12B 0.9600
C12 H12C 0.9600
C13 H13A 0.9600
C13 H13B 0.9600
C13 H13C 0.9600
C8' C9' 1.534(8)
C8' C10' 1.542(6)
C8' C11' 1.548(6)
C9' H9'A 0.9600
C9' H9'B 0.9600
C9' H9'C 0.9600
C10' H10D 0.9600
C10' H10E 0.9600
C10' H10F 0.9600
C11' C12' 1.549(6)
C11' C13' 1.544(7)
C12' H12D 0.9600
C12' H12E 0.9600
C12' H12F 0.9600
C13' H13D 0.9600
C13' H13E 0.9600
C13' H13F 0.9600

loop_
_geom_hbond_atom_site_label_D
_geom_hbond_atom_site_label_H
_geom_hbond_atom_site_label_A
_geom_hbond_distance_DH
_geom_hbond_distance_HA
_geom_hbond_distance_DA
_geom_hbond_angle_DHA
_geom_hbond_site_symmetry_A
O6 H6 O4 0.78(4) 1.92(4) 2.634(3) 150(5) 2_445

loop_
_geom_torsion_atom_site_label_1
_geom_torsion_atom_site_label_2
_geom_torsion_atom_site_label_3
_geom_torsion_atom_site_label_4
_geom_torsion
Mn1 O1 C1 C2 -160.38(18)
Mn1 O1 C1 C6 21.9(3)
Mn1 O2 C20 C15 -9.2(4)
Mn1 O2 C20 C19 172.2(2)
Mn1 O3 C21 O4 -175.49(19)
Mn1 O3 C21 C22 4.3(4)
Mn1 N1 C7 C6 -1.0(4)
Mn1 N1 C8 C9 -71.3(4)
Mn1 N1 C8 C10 165.1(10)
Mn1 N1 C8 C11 45.9(4)
Mn1 N1 C8' C9' -158.1(10)
Mn1 N1 C8' C10' 79.7(4)
Mn1 N1 C8' C11' -41.0(4)
Mn1 N2 C14 C15 0.5(4)
Mn1 N2 C11 C8 38.9(4)
Mn1 N2 C11 C12 156.3(9)
Mn1 N2 C11 C13 -83.5(4)
Mn1 N2 C11' C8' -46.2(4)
Mn1 N2 C11' C12' 71.3(4)
Mn1 N2 C11' C13' -167.9(9)
O1 Mn1 O2 C20 170.0(3)
O1 C1 C2 C3 -176.4(2)
O1 C1 C6 C5 175.3(2)
O1 C1 C6 C7 -0.9(4)
O2 Mn1 O1 C1 170.1(2)
O3 Mn1 O1 C1 73.4(2)
O3 Mn1 O2 C20 -92.1(3)
O3 C21 C22 C23 -151.9(3)
O4 C21 C22 C23 27.9(4)
N1 Mn1 O1 C1 -25.3(2)
N1 Mn1 O2 C20 74.2(5)
N1 C8 C11 N2 -50.1(5)
N1 C8 C11 C12 -168.7(10)
N1 C8 C11 C13 72.1(5)
N1 C8' C11' N2 51.7(4)
N1 C8' C11' C12' -62.5(4)
N1 C8' C11' C13' 169.8(8)
N2 Mn1 O1 C1 -94.2(3)
N2 Mn1 O2 C20 9.8(3)
N2 C14 C15 C16 -177.8(2)
N2 C14 C15 C20 3.0(4)
C1 C2 C3 C4 0.0(5)
C1 C6 C7 N1 -9.6(4)
C2 C1 C6 C5 -2.4(4)
C2 C1 C6 C7 -178.6(2)
C2 C3 C4 C5 -0.2(5)
C3 C4 C5 C6 -0.9(5)
C4 C5 C6 C1 2.2(4)
C4 C5 C6 C7 178.5(3)
C5 C6 C7 N1 174.2(3)
C6 C1 C2 C3 1.3(4)
C7 N1 C8 C9 92.6(5)
C7 N1 C8 C10 -31.0(10)
C7 N1 C8 C11 -150.2(3)
C7 N1 C8' C9' 37.9(10)
C7 N1 C8' C10' -84.3(5)
C7 N1 C8' C11' 155.0(3)
C14 N2 C11 C8 -159.3(3)
C14 N2 C11 C12 -41.9(10)
C14 N2 C11 C13 78.3(5)
C14 N2 C11' C8' 145.8(3)
C14 N2 C11' C12' -96.7(5)
C14 N2 C11' C13' 24.1(9)
C14 C15 C16 C17 -179.1(2)
C14 C15 C20 O2 1.2(4)
C14 C15 C20 C19 179.8(2)
C15 C16 C17 C18 -0.9(4)
C16 C15 C20 O2 -178.0(2)
C16 C15 C20 C19 0.6(4)
C16 C17 C18 C19 1.1(5)
C17 C18 C19 C20 -0.4(5)
C18 C19 C20 O2 178.2(3)
C18 C19 C20 C15 -0.4(4)
C20 C15 C16 C17 0.1(4)
C21 C22 C23 C24 176.6(2)
C22 C23 C24 O5 13.7(5)
C22 C23 C24 O6 -166.0(3)
C8 N1 C7 C6 -163.8(3)
C9 C8 C11 N2 65.7(4)
C9 C8 C11 C12 -52.8(11)
C9 C8 C11 C13 -172.1(5)
C10 C8 C11 N2 -168.4(10)
C10 C8 C11 C12 73.0(14)
C10 C8 C11 C13 -46.3(11)
C11 N2 C14 C15 -159.0(3)
C8' N1 C7 C6 161.4(3)
C9' C8' C11' N2 169.2(9)
C9' C8' C11' C12' 55.0(10)
C9' C8' C11' C13' -72.7(12)
C10' C8' C11' N2 -70.3(4)
C10' C8' C11' C12' 175.5(5)
C10' C8' C11' C13' 47.7(9)
C11' N2 C14 C15 167.4(3)
